data_7712506
loop_
_publ_author_name
'Hsieh, Chang-Chih'
'Liao, Po-Kuang'
'Chen, Chia-Wei'
'Chiang, Ming-Hsi'
'Horng, Yih-Chern'

_publ_section_title
;
 The effect of anions in the synthesis and structure of pyrazolylamidino
 copper(II) complexes
;
_journal_name_full 'Dalton Transactions'
_journal_paper_doi 10.1039/D3DT00103B
_journal_year 2023
_chemical_formula_sum 'C10 H14 Cl2 Cu N6 O8'
_chemical_formula_weight 480.71
_space_group_crystal_system monoclinic
_space_group_IT_number 15
_space_group_name_Hall '-C 2yc'
_space_group_name_H-M_alt 'C 1 2/c 1'
_atom_sites_solution_hydrogens mixed
_audit_creation_method SHELXL-2018/3
_audit_update_record
;
2022-11-28 deposited with the CCDC.	2023-03-03 downloaded from the CCDC.
;
_cell_angle_alpha 90
_cell_angle_beta 93.165(3)
_cell_angle_gamma 90
_cell_formula_units_Z 4
_cell_length_a 15.9429(8)
_cell_length_b 6.0099(3)
_cell_length_c 18.4308(9)
_cell_measurement_reflns_used 5126
_cell_measurement_temperature 150(2)
_cell_measurement_theta_max 28.71
_cell_measurement_theta_min 2.56
_cell_volume 1763.26(15)
_computing_cell_refinement 'Bruker SAINT'
_computing_data_collection 'Bruker APEX2'
_computing_data_reduction 'Bruker SAINT'
_computing_molecular_graphics 'Bruker SHELXTL'
_computing_publication_material 'Bruker SHELXTL'
_computing_structure_refinement 'SHELXL-2014 (Sheldrick 2014)'
_computing_structure_solution 'SHELXS-97 (Sheldrick 2008)'
_diffrn_ambient_temperature 150(2)
_diffrn_measured_fraction_theta_full 1.000
_diffrn_measured_fraction_theta_max 0.997
_diffrn_measurement_device_type 'Bruker APEX-II CCD'
_diffrn_measurement_method \w
_diffrn_radiation_type MoK\a
_diffrn_radiation_wavelength 0.71073
_diffrn_reflns_av_R_equivalents 0.0395
_diffrn_reflns_av_unetI/netI 0.0279
_diffrn_reflns_Laue_measured_fraction_full 1.000
_diffrn_reflns_Laue_measured_fraction_max 0.997
_diffrn_reflns_limit_h_max 20
_diffrn_reflns_limit_h_min -21
_diffrn_reflns_limit_k_max 8
_diffrn_reflns_limit_k_min -8
_diffrn_reflns_limit_l_max 24
_diffrn_reflns_limit_l_min -24
_diffrn_reflns_number 12158
_diffrn_reflns_point_group_measured_fraction_full 1.000
_diffrn_reflns_point_group_measured_fraction_max 0.997
_diffrn_reflns_theta_full 25.242
_diffrn_reflns_theta_max 28.726
_diffrn_reflns_theta_min 2.213
_exptl_absorpt_coefficient_mu 1.596
_exptl_absorpt_correction_T_max 0.910
_exptl_absorpt_correction_T_min 0.832
_exptl_absorpt_correction_type multi-scan
_exptl_crystal_colour blue
_exptl_crystal_density_diffrn 1.811
_exptl_crystal_description block
_exptl_crystal_F_000 972
_exptl_crystal_size_max 0.120
_exptl_crystal_size_mid 0.100
_exptl_crystal_size_min 0.060
_refine_diff_density_max 0.436
_refine_diff_density_min -0.585
_refine_diff_density_rms 0.072
_refine_ls_extinction_method none
_refine_ls_goodness_of_fit_ref 1.029
_refine_ls_hydrogen_treatment mixed
_refine_ls_matrix_type full
_refine_ls_number_parameters 129
_refine_ls_number_reflns 2275
_refine_ls_number_restraints 0
_refine_ls_restrained_S_all 1.029
_refine_ls_R_factor_all 0.0373
_refine_ls_R_factor_gt 0.0337
_refine_ls_shift/su_max 0.001
_refine_ls_shift/su_mean 0.000
_refine_ls_structure_factor_coef Fsqd
_refine_ls_weighting_details 'w=1/[\s^2^(Fo^2^)+(0.0273P)^2^+4.6253P] where P=(Fo^2^+2Fc^2^)/3'
_refine_ls_weighting_scheme calc
_refine_ls_wR_factor_gt 0.0750
_refine_ls_wR_factor_ref 0.0774
_reflns_Friedel_coverage 0.000
_reflns_number_gt 2096
_reflns_number_total 2275
_reflns_threshold_expression 'I > 2\s(I)'
_cod_data_source_file d3dt00103b2.cif
_cod_data_source_block Cpd1
_cod_original_sg_symbol_H-M 'C 2/c'
_cod_database_code 7712506
_shelx_shelxl_version_number 2018/3
_shelx_space_group_comment
;
The symmetry employed for this shelxl refinement is uniquely defined
by the following loop, which should always be used as a source of
symmetry information in preference to the above space-group names.
They are only intended as comments.
;

loop_
_space_group_symop_operation_xyz
'x, y, z'
'-x, y, -z+1/2'
'x+1/2, y+1/2, z'
'-x+1/2, y+1/2, -z+1/2'
'-x, -y, -z'
'x, -y, z-1/2'
'-x+1/2, -y+1/2, -z'
'x+1/2, -y+1/2, z-1/2'

loop_
_atom_site_label
_atom_site_type_symbol
_atom_site_fract_x
_atom_site_fract_y
_atom_site_fract_z
_atom_site_U_iso_or_equiv
_atom_site_adp_type
_atom_site_occupancy
_atom_site_site_symmetry_order
_atom_site_calc_flag
_atom_site_refinement_flags_posn
_atom_site_refinement_flags_adp
_atom_site_refinement_flags_occupancy
_atom_site_disorder_assembly
_atom_site_disorder_group
Cu1 Cu 1.000000 1.000000 0.500000 0.02223(11) Uani 1 2 d S . P . .
O1 O 1.11759(10) 0.7947(3) 0.57531(8) 0.0330(4) Uani 1 1 d . . . . .
N3 N 0.98240(12) 1.1913(3) 0.58464(10) 0.0245(4) Uani 1 1 d . . . . .
C5 C 0.90426(15) 1.2343(4) 0.69601(12) 0.0302(5) Uani 1 1 d . . . . .
H5A H 0.936204 1.372453 0.703561 0.045 Uiso 1 1 calc R U . . .
H5B H 0.917928 1.131714 0.736272 0.045 Uiso 1 1 calc R U . . .
H5C H 0.843994 1.267549 0.694013 0.045 Uiso 1 1 calc R U . . .
C4 C 0.92636(13) 1.1304(4) 0.62683(11) 0.0232(4) Uani 1 1 d . . . . .
Cl1 Cl 1.11796(3) 0.70853(8) 0.64854(3) 0.02197(12) Uani 1 1 d . . . . .
N1 N 0.90616(11) 0.8380(3) 0.54195(9) 0.0229(4) Uani 1 1 d . . . . .
N2 N 0.88158(10) 0.9418(3) 0.60343(9) 0.0207(3) Uani 1 1 d . . . . .
C3 C 0.81690(13) 0.8285(4) 0.63197(12) 0.0288(5) Uani 1 1 d . . . . .
H3A H 0.789278 0.866608 0.674616 0.035 Uiso 1 1 calc R U . . .
C1 C 0.85682(14) 0.6635(4) 0.53267(12) 0.0278(4) Uani 1 1 d . . . . .
H1 H 0.859503 0.559795 0.493960 0.033 Uiso 1 1 calc R U . . .
C2 C 0.79944(14) 0.6516(4) 0.58812(13) 0.0321(5) Uani 1 1 d . . . . .
H2 H 0.757251 0.542185 0.593588 0.039 Uiso 1 1 calc R U . . .
O4 O 1.12204(12) 0.4682(3) 0.64544(10) 0.0394(4) Uani 1 1 d . . . . .
O2 O 1.04305(11) 0.7730(3) 0.68216(10) 0.0444(5) Uani 1 1 d . . . . .
O3 O 1.19008(12) 0.7889(4) 0.68967(10) 0.0446(5) Uani 1 1 d . . . . .
H3 H 1.0049(18) 1.298(5) 0.6002(15) 0.038(8) Uiso 1 1 d . . . . .

loop_
_atom_site_aniso_label
_atom_site_aniso_U_11
_atom_site_aniso_U_22
_atom_site_aniso_U_33
_atom_site_aniso_U_23
_atom_site_aniso_U_13
_atom_site_aniso_U_12
Cu1 0.02023(18) 0.02401(19) 0.02336(18) -0.00008(13) 0.00934(13) -0.00330(13)
O1 0.0331(9) 0.0416(9) 0.0250(8) 0.0079(7) 0.0074(6) 0.0053(7)
N3 0.0238(9) 0.0227(9) 0.0274(9) -0.0010(7) 0.0048(7) -0.0022(7)
C5 0.0272(11) 0.0385(13) 0.0254(10) -0.0041(9) 0.0052(9) 0.0039(9)
C4 0.0204(9) 0.0271(10) 0.0220(9) 0.0016(8) 0.0009(7) 0.0047(8)
Cl1 0.0185(2) 0.0256(2) 0.0221(2) 0.00106(18) 0.00349(17) -0.00100(17)
N1 0.0223(8) 0.0251(9) 0.0218(8) -0.0003(7) 0.0052(6) -0.0016(7)
N2 0.0157(8) 0.0263(9) 0.0207(8) 0.0023(6) 0.0056(6) 0.0003(6)
C3 0.0188(10) 0.0396(12) 0.0286(10) 0.0074(9) 0.0070(8) -0.0033(9)
C1 0.0268(11) 0.0270(11) 0.0295(11) 0.0025(8) 0.0014(9) -0.0036(8)
C2 0.0250(11) 0.0364(12) 0.0353(12) 0.0075(10) 0.0052(9) -0.0098(9)
O4 0.0465(11) 0.0265(9) 0.0457(10) 0.0031(7) 0.0052(8) -0.0005(7)
O2 0.0315(9) 0.0611(12) 0.0426(10) 0.0117(9) 0.0197(8) 0.0169(9)
O3 0.0372(10) 0.0615(13) 0.0345(9) -0.0073(9) -0.0033(8) -0.0173(9)

loop_
_atom_type_symbol
_atom_type_description
_atom_type_scat_dispersion_real
_atom_type_scat_dispersion_imag
_atom_type_scat_source
C C 0.0033 0.0016 'International Tables Vol C Tables 4.2.6.8 and 6.1.1.4'
H H 0.0000 0.0000 'International Tables Vol C Tables 4.2.6.8 and 6.1.1.4'
N N 0.0061 0.0033 'International Tables Vol C Tables 4.2.6.8 and 6.1.1.4'
O O 0.0106 0.0060 'International Tables Vol C Tables 4.2.6.8 and 6.1.1.4'
Cl Cl 0.1484 0.1585 'International Tables Vol C Tables 4.2.6.8 and 6.1.1.4'
Cu Cu 0.3201 1.2651 'International Tables Vol C Tables 4.2.6.8 and 6.1.1.4'

loop_
_geom_angle_atom_site_label_1
_geom_angle_atom_site_label_2
_geom_angle_atom_site_label_3
_geom_angle
_geom_angle_site_symmetry_1
_geom_angle_site_symmetry_3
_geom_angle_publ_flag
N3 Cu1 N3 180.00(11) . 5_776 ?
N3 Cu1 N1 99.57(7) . 5_776 ?
N3 Cu1 N1 80.43(7) 5_776 5_776 ?
N3 Cu1 N1 80.43(7) . . ?
N3 Cu1 N1 99.57(7) 5_776 . ?
N1 Cu1 N1 180.0 5_776 . ?
N3 Cu1 O1 89.10(7) . . ?
N3 Cu1 O1 90.90(7) 5_776 . ?
N1 Cu1 O1 84.44(6) 5_776 . ?
N1 Cu1 O1 95.56(6) . . ?
Cl1 O1 Cu1 129.65(9) . . ?
C4 N3 Cu1 116.89(16) . . ?
C4 N3 H3 110(2) . . ?
Cu1 N3 H3 133(2) . . ?
C4 C5 H5A 109.5 . . ?
C4 C5 H5B 109.5 . . ?
H5A C5 H5B 109.5 . . ?
C4 C5 H5C 109.5 . . ?
H5A C5 H5C 109.5 . . ?
H5B C5 H5C 109.5 . . ?
N3 C4 N2 114.21(18) . . ?
N3 C4 C5 127.9(2) . . ?
N2 C4 C5 117.85(18) . . ?
O3 Cl1 O2 110.26(12) . . ?
O3 Cl1 O1 109.68(11) . . ?
O2 Cl1 O1 110.33(10) . . ?
O3 Cl1 O4 108.80(12) . . ?
O2 Cl1 O4 109.17(12) . . ?
O1 Cl1 O4 108.57(11) . . ?
C1 N1 N2 105.90(16) . . ?
C1 N1 Cu1 143.21(15) . . ?
N2 N1 Cu1 110.89(13) . . ?
C3 N2 N1 110.40(18) . . ?
C3 N2 C4 132.11(18) . . ?
N1 N2 C4 117.44(15) . . ?
C2 C3 N2 107.23(19) . . ?
C2 C3 H3A 126.4 . . ?
N2 C3 H3A 126.4 . . ?
N1 C1 C2 110.7(2) . . ?
N1 C1 H1 124.7 . . ?
C2 C1 H1 124.7 . . ?
C3 C2 C1 105.80(19) . . ?
C3 C2 H2 127.1 . . ?
C1 C2 H2 127.1 . . ?

loop_
_geom_bond_atom_site_label_1
_geom_bond_atom_site_label_2
_geom_bond_distance
_geom_bond_site_symmetry_2
_geom_bond_publ_flag
Cu1 N3 1.9703(18) . ?
Cu1 N3 1.9704(18) 5_776 ?
Cu1 N1 1.9776(17) 5_776 ?
Cu1 N1 1.9777(17) . ?
Cu1 O1 2.5839(17) . ?
O1 Cl1 1.4454(16) . ?
N3 C4 1.270(3) . ?
N3 H3 0.78(3) . ?
C5 C4 1.480(3) . ?
C5 H5A 0.9800 . ?
C5 H5B 0.9800 . ?
C5 H5C 0.9800 . ?
C4 N2 1.395(3) . ?
Cl1 O3 1.4261(18) . ?
Cl1 O2 1.4290(16) . ?
Cl1 O4 1.4473(17) . ?
N1 C1 1.317(3) . ?
N1 N2 1.369(2) . ?
N2 C3 1.365(3) . ?
C3 C2 1.355(3) . ?
C3 H3A 0.9500 . ?
C1 C2 1.411(3) . ?
C1 H1 0.9500 . ?
C2 H2 0.9500 . ?

loop_
_geom_torsion_atom_site_label_1
_geom_torsion_atom_site_label_2
_geom_torsion_atom_site_label_3
_geom_torsion_atom_site_label_4
_geom_torsion
_geom_torsion_site_symmetry_1
_geom_torsion_site_symmetry_2
_geom_torsion_site_symmetry_3
_geom_torsion_site_symmetry_4
_geom_torsion_publ_flag
Cu1 N3 C4 N2 -4.1(2) . . . . ?
Cu1 N3 C4 C5 175.82(17) . . . . ?
Cu1 O1 Cl1 O3 -128.24(14) . . . . ?
Cu1 O1 Cl1 O2 -6.60(18) . . . . ?
Cu1 O1 Cl1 O4 113.00(13) . . . . ?
C1 N1 N2 C3 0.3(2) . . . . ?
Cu1 N1 N2 C3 -179.92(14) . . . . ?
C1 N1 N2 C4 178.00(18) . . . . ?
Cu1 N1 N2 C4 -2.2(2) . . . . ?
N3 C4 N2 C3 -178.7(2) . . . . ?
C5 C4 N2 C3 1.4(3) . . . . ?
N3 C4 N2 N1 4.2(3) . . . . ?
C5 C4 N2 N1 -175.73(18) . . . . ?
N1 N2 C3 C2 -0.5(2) . . . . ?
C4 N2 C3 C2 -177.7(2) . . . . ?
N2 N1 C1 C2 0.0(2) . . . . ?
Cu1 N1 C1 C2 -179.68(19) . . . . ?
N2 C3 C2 C1 0.4(3) . . . . ?
N1 C1 C2 C3 -0.3(3) . . . . ?
